data_7059476
loop_
_publ_author_name
'Zelenkov, Lev E.'
'Kuznetsov, Maxim L.'
'Andrusenko, Elena V.'
'Avdontceva, Margarita S.'
'Starova, Galina L.'
'Bokach, Nadezhda A.'
'Kukushkin, Vadim Yu.'

_publ_section_title
;
 Nickel(ii)-mediated cyanamide--pyrazole coupling highlights distinct
 reactivity of NCNR2 and NCR nitrile ligands
;
_journal_issue 17
_journal_name_full 'New Journal of Chemistry'
_journal_page_first 6979
_journal_page_last 6991
_journal_paper_doi 10.1039/D0NJ00704H
_journal_volume 44
_journal_year 2020
_chemical_formula_moiety 'C22 H36 N12 Ni, 2(C F3 O3 S)'
_chemical_formula_sum 'C24 H36 F6 N12 Ni O6 S2'
_chemical_formula_weight 825.48
_space_group_crystal_system triclinic
_space_group_IT_number 2
_space_group_name_Hall '-P 1'
_space_group_name_H-M_alt 'P -1'
_atom_sites_solution_hydrogens geom
_atom_sites_solution_primary dual
_audit_creation_date 2019-11-15
_audit_creation_method
;
Olex2 1.2
(compiled 2018.05.29 svn.r3508 for OlexSys, GUI svn.r5506)
;
_audit_update_record
;
2020-03-10 deposited with the CCDC.	2020-04-06 downloaded from the CCDC.
;
_cell_angle_alpha 101.057(8)
_cell_angle_beta 101.885(6)
_cell_angle_gamma 111.644(7)
_cell_formula_units_Z 1
_cell_length_a 9.6380(6)
_cell_length_b 10.2071(9)
_cell_length_c 10.3141(9)
_cell_measurement_reflns_used 4746
_cell_measurement_temperature 100(2)
_cell_measurement_theta_max 31.1560
_cell_measurement_theta_min 3.7170
_cell_volume 882.01(14)
_computing_cell_refinement 'CrysAlisPro 1.171.38.46 (Rigaku OD, 2015)'
_computing_data_collection 'CrysAlisPro 1.171.38.46 (Rigaku OD, 2015)'
_computing_data_reduction 'CrysAlisPro 1.171.38.46 (Rigaku OD, 2015)'
_computing_molecular_graphics 'Olex2 (Dolomanov et al., 2009)'
_computing_publication_material 'Olex2 (Dolomanov et al., 2009)'
_computing_structure_refinement 'ShelXL (Sheldrick, 2015)'
_computing_structure_solution 'ShelXT (Sheldrick, 2015)'
_diffrn_ambient_environment N~2~
_diffrn_ambient_temperature 100(2)
_diffrn_detector 'CCD plate'
_diffrn_detector_area_resol_mean 10.3829
_diffrn_detector_type Atlas
_diffrn_measured_fraction_theta_full 0.998
_diffrn_measured_fraction_theta_max 0.999
_diffrn_measurement_details
;
List of Runs (angles in degrees, time in seconds):

  # Type    Start    End  Width  t~exp~   \w     \q     \k     \f   Frames
#--------------------------------------------------------------------------
  1  \w    -13.00  14.00   1.00   32.19    --  -14.18 -57.00   0.00   27
  2  \w    -11.00  15.00   1.00   32.19    --  -14.18 -99.00 -60.00   26
  3  \w    -82.00 -55.00   1.00   32.19    --  -14.18 -57.00   0.00   27
  4  \w    -55.00  43.00   1.00   32.19    --   16.06 -57.00 150.00   98
  5  \w    -11.00  74.00   1.00   32.19    --   16.06  57.00  90.00   85
  6  \w     -8.00  85.00   1.00   32.19    --   16.06  57.00 -60.00   93
  7  \w    -42.00   1.00   1.00   32.19    --  -14.18 -38.00 120.00   43
  8  \w    -42.00   2.00   1.00   32.19    --   16.06 -77.00 -90.00   44
  9  \w     13.00  80.00   1.00   32.19    --   16.06  38.00-180.00   67
 10  \w    -57.00  39.00   1.00   32.19    --   16.06 -38.00   0.00   96
 11  \w      1.00  72.00   1.00   32.19    --   18.00-121.00  98.34   71
 12  \w     20.00  85.00   1.00   32.19    --   18.00-142.00 -25.42   65
;
_diffrn_measurement_device 'four-circle diffractometer'
_diffrn_measurement_device_type 'SuperNova, Dual, Cu at zero, Atlas'
_diffrn_measurement_method '\w scans'
_diffrn_orient_matrix_type 'CrysAlisPro convention (1999,Acta A55,543-557)'
_diffrn_orient_matrix_UB_11 -0.0047922000
_diffrn_orient_matrix_UB_12 -0.0171285000
_diffrn_orient_matrix_UB_13 -0.0712203000
_diffrn_orient_matrix_UB_21 -0.0536746000
_diffrn_orient_matrix_UB_22 -0.0736368000
_diffrn_orient_matrix_UB_23 -0.0105160000
_diffrn_orient_matrix_UB_31 -0.0632458000
_diffrn_orient_matrix_UB_32 0.0200955000
_diffrn_orient_matrix_UB_33 -0.0149795000
_diffrn_radiation_monochromator mirror
_diffrn_radiation_probe x-ray
_diffrn_radiation_type MoK\a
_diffrn_radiation_wavelength 0.71073
_diffrn_reflns_av_R_equivalents 0.0590
_diffrn_reflns_av_unetI/netI 0.0477
_diffrn_reflns_Laue_measured_fraction_full 0.998
_diffrn_reflns_Laue_measured_fraction_max 0.999
_diffrn_reflns_limit_h_max 12
_diffrn_reflns_limit_h_min -12
_diffrn_reflns_limit_k_max 13
_diffrn_reflns_limit_k_min -13
_diffrn_reflns_limit_l_max 13
_diffrn_reflns_limit_l_min -13
_diffrn_reflns_number 15571
_diffrn_reflns_point_group_measured_fraction_full 0.998
_diffrn_reflns_point_group_measured_fraction_max 0.999
_diffrn_reflns_theta_full 25.242
_diffrn_reflns_theta_max 27.499
_diffrn_reflns_theta_min 3.222
_diffrn_source 'micro-focus sealed X-ray tube'
_diffrn_source_type 'SuperNova (Mo) X-ray Source'
_exptl_absorpt_coefficient_mu 0.756
_exptl_absorpt_correction_T_max 1.00000
_exptl_absorpt_correction_T_min 0.66592
_exptl_absorpt_correction_type multi-scan
_exptl_absorpt_process_details
;
CrysAlisPro 1.171.38.46 (Rigaku Oxford Diffraction, 2015)
Empirical absorption correction using spherical harmonics,
 implemented in SCALE3 ABSPACK scaling algorithm.
;
_exptl_crystal_colour colourless
_exptl_crystal_colour_primary colourless
_exptl_crystal_density_diffrn 1.554
_exptl_crystal_description prism
_exptl_crystal_F_000 426
_exptl_crystal_size_max 0.14
_exptl_crystal_size_mid 0.1
_exptl_crystal_size_min 0.08
_refine_diff_density_max 1.127
_refine_diff_density_min -0.990
_refine_diff_density_rms 0.101
_refine_ls_extinction_method none
_refine_ls_goodness_of_fit_ref 1.068
_refine_ls_hydrogen_treatment constr
_refine_ls_matrix_type full
_refine_ls_number_parameters 234
_refine_ls_number_reflns 4053
_refine_ls_number_restraints 0
_refine_ls_restrained_S_all 1.068
_refine_ls_R_factor_all 0.0685
_refine_ls_R_factor_gt 0.0545
_refine_ls_shift/su_max 0.000
_refine_ls_shift/su_mean 0.000
_refine_ls_structure_factor_coef Fsqd
_refine_ls_weighting_details 'w=1/[\s^2^(Fo^2^)+(0.0709P)^2^+1.0544P] where P=(Fo^2^+2Fc^2^)/3'
_refine_ls_weighting_scheme calc
_refine_ls_wR_factor_gt 0.1352
_refine_ls_wR_factor_ref 0.1487
_reflns_Friedel_coverage 0.000
_reflns_number_gt 3326
_reflns_number_total 4053
_reflns_threshold_expression 'I > 2\s(I)'
_cod_data_source_file d0nj00704h2.cif
_cod_data_source_block 0m05
_cod_depositor_comments
;Adding full bibliography for 7059474--7059481.cif.

 Adding full bibliography for 7059474--7059481.cif.
;
_cod_original_cell_volume 882.01(13)
_cod_database_code 7059476
_shelx_shelxl_version_number 2018/3
_chemical_oxdiff_formula 'C20 N12 O6 F6 Ni'
_shelx_space_group_comment
;
The symmetry employed for this shelxl refinement is uniquely defined
by the following loop, which should always be used as a source of
symmetry information in preference to the above space-group names.
They are only intended as comments.
;
_reflns_odcompleteness_completeness 99.87
_reflns_odcompleteness_iscentric 1
_reflns_odcompleteness_theta 28.64
_olex2_refinement_description
;
1. Fixed Uiso
 At 1.2 times of:
  All C(H) groups, All C(H,H) groups, All N(H) groups
 At 1.5 times of:
  All C(H,H,H) groups
2.a Secondary CH2 refined with riding coordinates:
 C2(H2A,H2B), C3(H3A,H3B)
2.b Aromatic/amide H refined with riding coordinates:
 N1(H1), C7(H7), N6(H6), C6(H6A), C4(H4), C5(H5), C9(H9), C8(H8)
2.c Idealised Me refined as rotating group:
 C10(H10A,H10B,H10C), C11(H11A,H11B,H11C)
;
_olex2_submission_special_instructions 'No special instructions were received'
_oxdiff_exptl_absorpt_empirical_details
;
Empirical correction (ABSPACK) includes:
- Absorption correction using spherical harmonics
- Frame scaling
;
_oxdiff_exptl_absorpt_empirical_full_max 1.521
_oxdiff_exptl_absorpt_empirical_full_min 0.594

loop_
_space_group_symop_operation_xyz
'x, y, z'
'-x, -y, -z'

loop_
_atom_site_label
_atom_site_type_symbol
_atom_site_fract_x
_atom_site_fract_y
_atom_site_fract_z
_atom_site_U_iso_or_equiv
_atom_site_adp_type
_atom_site_occupancy
_atom_site_site_symmetry_order
_atom_site_calc_flag
_atom_site_refinement_flags_posn
_atom_site_refinement_flags_adp
_atom_site_refinement_flags_occupancy
_atom_site_disorder_assembly
_atom_site_disorder_group
Ni1 Ni 0.500000 0.500000 0.500000 0.01962(16) Uani 1 2 d S T P . .
S1 S 0.28119(8) 0.88361(9) 0.27266(8) 0.0264(2) Uani 1 1 d . . . . .
F2 F 0.4790(2) 0.9993(2) 0.1423(2) 0.0418(5) Uani 1 1 d . . . . .
F1 F 0.2947(2) 0.7865(3) 0.0228(2) 0.0468(6) Uani 1 1 d . . . . .
F3 F 0.2467(2) 0.9775(3) 0.0551(2) 0.0447(5) Uani 1 1 d . . . . .
O1 O 0.3879(3) 0.8258(3) 0.3300(2) 0.0343(5) Uani 1 1 d . . . . .
N5 N 0.3080(3) 0.4167(3) 0.3202(3) 0.0248(5) Uani 1 1 d . . . . .
O3 O 0.1190(3) 0.7795(3) 0.2223(3) 0.0441(6) Uani 1 1 d . . . . .
N3 N 0.7225(3) 0.5452(3) 0.3490(2) 0.0221(5) Uani 1 1 d . . . . .
O2 O 0.3143(3) 1.0310(3) 0.3504(3) 0.0434(6) Uani 1 1 d . . . . .
N1 N 0.6061(3) 0.6827(3) 0.4394(2) 0.0221(5) Uani 1 1 d . . . . .
H1 H 0.593571 0.761917 0.464274 0.027 Uiso 1 1 calc R . . . .
N4 N 0.6306(3) 0.4303(3) 0.3875(2) 0.0228(5) Uani 1 1 d . . . . .
N2 N 0.7645(3) 0.7681(3) 0.2978(3) 0.0266(5) Uani 1 1 d . . . . .
C7 C 0.2275(4) 0.2737(4) 0.2484(3) 0.0313(7) Uani 1 1 d . . . . .
H7 H 0.246838 0.197029 0.271605 0.038 Uiso 1 1 calc R . . . .
N6 N 0.2458(4) 0.4921(4) 0.2519(3) 0.0429(8) Uani 1 1 d . . . . .
H6 H 0.277630 0.586311 0.276429 0.051 Uiso 1 1 calc R . . . .
C1 C 0.6921(3) 0.6714(3) 0.3625(3) 0.0228(6) Uani 1 1 d . . . . .
C6 C 0.6924(4) 0.3347(4) 0.3773(3) 0.0286(6) Uani 1 1 d . . . . .
H6A H 0.653028 0.245233 0.396850 0.034 Uiso 1 1 calc R . . . .
C4 C 0.8448(3) 0.5210(4) 0.3182(3) 0.0281(7) Uani 1 1 d . . . . .
H4 H 0.924599 0.584516 0.292373 0.034 Uiso 1 1 calc R . . . .
C5 C 0.8268(4) 0.3864(4) 0.3327(3) 0.0326(7) Uani 1 1 d . . . . .
H5 H 0.889723 0.338443 0.316665 0.039 Uiso 1 1 calc R . . . .
C2 C 0.7774(4) 0.9181(4) 0.3476(4) 0.0307(7) Uani 1 1 d . . . . .
H2A H 0.796740 0.944329 0.447181 0.037 Uiso 1 1 calc R . . . .
H2B H 0.678976 0.920532 0.305466 0.037 Uiso 1 1 calc R . . . .
C12 C 0.3276(4) 0.9121(4) 0.1154(3) 0.0297(7) Uani 1 1 d . . . . .
C3 C 0.7447(4) 0.7117(4) 0.1480(3) 0.0310(7) Uani 1 1 d . . . . .
H3A H 0.740763 0.613346 0.129105 0.037 Uiso 1 1 calc R . . . .
H3B H 0.835118 0.774545 0.126649 0.037 Uiso 1 1 calc R . . . .
C10 C 0.5972(4) 0.7061(4) 0.0541(4) 0.0379(8) Uani 1 1 d . . . . .
H10A H 0.581674 0.655456 -0.039975 0.057 Uiso 1 1 calc GR . . . .
H10B H 0.608189 0.804743 0.060394 0.057 Uiso 1 1 calc GR . . . .
H10C H 0.508626 0.654728 0.082503 0.057 Uiso 1 1 calc GR . . . .
C11 C 0.9091(4) 1.0309(4) 0.3131(4) 0.0403(8) Uani 1 1 d . . . . .
H11A H 0.875659 1.024910 0.216955 0.060 Uiso 1 1 calc GR . . . .
H11B H 0.999775 1.010720 0.331427 0.060 Uiso 1 1 calc GR . . . .
H11C H 0.934815 1.128210 0.369290 0.060 Uiso 1 1 calc GR . . . .
C9 C 0.1230(5) 0.3942(7) 0.1365(4) 0.0640(16) Uani 1 1 d . . . . .
H9 H 0.060047 0.417458 0.072203 0.077 Uiso 1 1 calc R . . . .
C8 C 0.1121(5) 0.2577(7) 0.1351(4) 0.0665(16) Uani 1 1 d . . . . .
H8 H 0.039763 0.169358 0.069416 0.080 Uiso 1 1 calc R . . . .

loop_
_atom_site_aniso_label
_atom_site_aniso_U_11
_atom_site_aniso_U_22
_atom_site_aniso_U_33
_atom_site_aniso_U_23
_atom_site_aniso_U_13
_atom_site_aniso_U_12
Ni1 0.0167(3) 0.0279(3) 0.0219(3) 0.0097(2) 0.0129(2) 0.0128(2)
S1 0.0225(4) 0.0367(4) 0.0307(4) 0.0145(3) 0.0151(3) 0.0180(3)
F2 0.0279(10) 0.0585(14) 0.0398(11) 0.0204(10) 0.0188(9) 0.0117(9)
F1 0.0414(12) 0.0567(14) 0.0338(11) -0.0055(9) 0.0109(9) 0.0214(10)
F3 0.0437(12) 0.0604(14) 0.0391(11) 0.0255(10) 0.0103(9) 0.0276(11)
O1 0.0260(11) 0.0443(14) 0.0418(13) 0.0210(11) 0.0125(10) 0.0195(10)
N5 0.0204(12) 0.0363(14) 0.0268(12) 0.0141(11) 0.0146(10) 0.0153(10)
O3 0.0221(11) 0.0594(17) 0.0599(17) 0.0298(14) 0.0205(12) 0.0166(11)
N3 0.0180(11) 0.0309(13) 0.0260(12) 0.0110(10) 0.0153(10) 0.0137(10)
O2 0.0561(16) 0.0506(16) 0.0361(13) 0.0082(11) 0.0201(12) 0.0350(13)
N1 0.0225(11) 0.0287(13) 0.0252(12) 0.0095(10) 0.0154(10) 0.0165(10)
N4 0.0217(11) 0.0262(13) 0.0272(12) 0.0098(10) 0.0159(10) 0.0120(10)
N2 0.0272(13) 0.0354(14) 0.0320(13) 0.0182(11) 0.0207(11) 0.0188(11)
C7 0.0243(15) 0.0363(17) 0.0238(15) 0.0047(13) 0.0149(12) 0.0007(13)
N6 0.0386(16) 0.076(2) 0.0369(16) 0.0269(15) 0.0217(14) 0.0389(16)
C1 0.0170(13) 0.0330(16) 0.0220(13) 0.0091(11) 0.0093(11) 0.0122(11)
C6 0.0321(16) 0.0329(17) 0.0321(15) 0.0125(13) 0.0180(13) 0.0201(13)
C4 0.0223(14) 0.0417(18) 0.0333(16) 0.0144(13) 0.0191(13) 0.0203(13)
C5 0.0322(16) 0.0437(19) 0.0406(18) 0.0177(15) 0.0242(15) 0.0265(15)
C2 0.0278(15) 0.0379(18) 0.0411(17) 0.0209(14) 0.0217(14) 0.0191(14)
C12 0.0246(15) 0.0386(18) 0.0267(15) 0.0082(13) 0.0105(12) 0.0136(13)
C3 0.0290(16) 0.048(2) 0.0308(16) 0.0219(14) 0.0214(13) 0.0213(14)
C10 0.0315(17) 0.056(2) 0.0372(18) 0.0231(16) 0.0160(15) 0.0223(16)
C11 0.0332(18) 0.046(2) 0.053(2) 0.0286(17) 0.0227(16) 0.0176(16)
C9 0.0270(19) 0.150(5) 0.0311(19) 0.040(3) 0.0188(16) 0.044(3)
C8 0.0282(19) 0.104(4) 0.0248(18) 0.005(2) 0.0138(15) -0.013(2)

loop_
_atom_type_symbol
_atom_type_description
_atom_type_scat_dispersion_real
_atom_type_scat_dispersion_imag
_atom_type_scat_source
C C 0.0033 0.0016 'International Tables Vol C Tables 4.2.6.8 and 6.1.1.4'
H H 0.0000 0.0000 'International Tables Vol C Tables 4.2.6.8 and 6.1.1.4'
F F 0.0171 0.0103 'International Tables Vol C Tables 4.2.6.8 and 6.1.1.4'
N N 0.0061 0.0033 'International Tables Vol C Tables 4.2.6.8 and 6.1.1.4'
Ni Ni 0.3393 1.1124 'International Tables Vol C Tables 4.2.6.8 and 6.1.1.4'
O O 0.0106 0.0060 'International Tables Vol C Tables 4.2.6.8 and 6.1.1.4'
S S 0.1246 0.1234 'International Tables Vol C Tables 4.2.6.8 and 6.1.1.4'

loop_
_geom_angle_atom_site_label_1
_geom_angle_atom_site_label_2
_geom_angle_atom_site_label_3
_geom_angle
_geom_angle_site_symmetry_1
_geom_angle_site_symmetry_3
_geom_angle_publ_flag
N5 Ni1 N5 180.0 . 2_666 ?
N1 Ni1 N5 90.17(10) 2_666 2_666 ?
N1 Ni1 N5 89.83(10) 2_666 . ?
N1 Ni1 N5 90.17(10) . . ?
N1 Ni1 N5 89.83(10) . 2_666 ?
N1 Ni1 N1 180.0 2_666 . ?
N1 Ni1 N4 101.05(9) 2_666 . ?
N1 Ni1 N4 78.95(9) 2_666 2_666 ?
N1 Ni1 N4 101.05(9) . 2_666 ?
N1 Ni1 N4 78.95(9) . . ?
N4 Ni1 N5 90.87(9) 2_666 2_666 ?
N4 Ni1 N5 90.87(9) . . ?
N4 Ni1 N5 89.13(9) . 2_666 ?
N4 Ni1 N5 89.13(9) 2_666 . ?
N4 Ni1 N4 180.00(16) 2_666 . ?
O1 S1 O2 114.82(15) . . ?
O1 S1 C12 103.48(14) . . ?
O3 S1 O1 114.51(15) . . ?
O3 S1 O2 116.14(16) . . ?
O3 S1 C12 103.25(15) . . ?
O2 S1 C12 102.02(16) . . ?
C7 N5 Ni1 124.5(2) . . ?
C7 N5 N6 107.1(3) . . ?
N6 N5 Ni1 128.4(2) . . ?
N4 N3 C1 118.4(2) . . ?
N4 N3 C4 110.5(2) . . ?
C4 N3 C1 130.6(3) . . ?
C1 N1 Ni1 115.9(2) . . ?
N3 N4 Ni1 109.38(17) . . ?
C6 N4 Ni1 140.1(2) . . ?
C6 N4 N3 106.0(2) . . ?
C1 N2 C2 115.5(2) . . ?
C1 N2 C3 118.4(3) . . ?
C2 N2 C3 117.1(2) . . ?
N5 C7 C8 109.5(4) . . ?
N5 N6 C9 109.3(4) . . ?
N1 C1 N3 115.6(3) . . ?
N1 C1 N2 128.7(3) . . ?
N2 C1 N3 115.6(2) . . ?
N4 C6 C5 110.9(3) . . ?
C5 C4 N3 106.9(3) . . ?
C4 C5 C6 105.7(3) . . ?
N2 C2 C11 111.9(3) . . ?
F2 C12 S1 111.3(2) . . ?
F2 C12 F3 106.9(3) . . ?
F1 C12 S1 112.3(2) . . ?
F1 C12 F2 107.7(2) . . ?
F1 C12 F3 107.4(3) . . ?
F3 C12 S1 110.9(2) . . ?
N2 C3 C10 112.9(3) . . ?
C8 C9 N6 106.7(4) . . ?
C9 C8 C7 107.4(4) . . ?

loop_
_geom_bond_atom_site_label_1
_geom_bond_atom_site_label_2
_geom_bond_distance
_geom_bond_site_symmetry_2
_geom_bond_publ_flag
Ni1 N5 2.099(2) 2_666 ?
Ni1 N5 2.099(2) . ?
Ni1 N1 2.054(2) . ?
Ni1 N1 2.054(2) 2_666 ?
Ni1 N4 2.093(2) 2_666 ?
Ni1 N4 2.093(2) . ?
S1 O1 1.444(2) . ?
S1 O3 1.439(2) . ?
S1 O2 1.445(3) . ?
S1 C12 1.817(3) . ?
F2 C12 1.334(4) . ?
F1 C12 1.327(4) . ?
F3 C12 1.335(4) . ?
N5 C7 1.340(4) . ?
N5 N6 1.350(4) . ?
N3 N4 1.369(3) . ?
N3 C1 1.411(4) . ?
N3 C4 1.375(3) . ?
N1 C1 1.279(4) . ?
N4 C6 1.316(4) . ?
N2 C1 1.358(4) . ?
N2 C2 1.468(4) . ?
N2 C3 1.487(4) . ?
C7 C8 1.374(6) . ?
N6 C9 1.381(6) . ?
C6 C5 1.415(4) . ?
C4 C5 1.362(5) . ?
C2 C11 1.526(4) . ?
C3 C10 1.522(4) . ?
C9 C8 1.355(8) . ?
